data_1559939
loop_
_publ_author_name
'Moon, Dae Jun'
'Lim, Woo Taik'
'Peterson, Brian K.'
'Seff, Karl'

_publ_section_title
;
 Using Crystallography and NMR to Count the Number of Three-Aluminum
 Six-Rings in Fully Zn2+-Exchanged Zeolite Y. These Six-Rings Concentrate
 at Single Six-Ring Positions
;
_journal_issue 1
_journal_name_full 'The Journal of Physical Chemistry C'
_journal_page_first 583
_journal_page_last 592
_journal_paper_doi 10.1021/acs.jpcc.0c09682
_journal_volume 125
_journal_year 2021
_chemical_formula_sum 'O389.23 Si192 Zn36.1'
_chemical_formula_weight 13980.38
_space_group_crystal_system cubic
_space_group_IT_number 227
_space_group_name_Hall '-F 4vw 2vw 3'
_space_group_name_H-M_alt 'F d -3 m :2'
_audit_creation_method SHELXL-2018/3
_cell_angle_alpha 90
_cell_angle_beta 90
_cell_angle_gamma 90
_cell_formula_units_Z 1
_cell_length_a 24.7310(2)
_cell_length_b 24.7310(2)
_cell_length_c 24.7310(2)
_cell_measurement_temperature 100(1)
_cell_volume 15126.0(2)
_computing_structure_refinement 'SHELXL-2018/3 (Sheldrick, 2018)'
_diffrn_ambient_temperature 100(1)
_diffrn_measured_fraction_theta_full 0.999
_diffrn_measured_fraction_theta_max 0.953
_diffrn_radiation_wavelength 0.630
_diffrn_reflns_av_R_equivalents 0.0068
_diffrn_reflns_av_unetI/netI 0.0109
_diffrn_reflns_Laue_measured_fraction_full 0.999
_diffrn_reflns_Laue_measured_fraction_max 0.953
_diffrn_reflns_limit_h_max 43
_diffrn_reflns_limit_h_min 2
_diffrn_reflns_limit_k_max 29
_diffrn_reflns_limit_k_min 0
_diffrn_reflns_limit_l_max 28
_diffrn_reflns_limit_l_min 0
_diffrn_reflns_number 3418
_diffrn_reflns_point_group_measured_fraction_full 0.999
_diffrn_reflns_point_group_measured_fraction_max 0.953
_diffrn_reflns_theta_full 22.210
_diffrn_reflns_theta_max 33.523
_diffrn_reflns_theta_min 2.065
_exptl_absorpt_coefficient_mu 1.719
_exptl_crystal_density_diffrn 1.535
_exptl_crystal_F_000 6884
_refine_diff_density_max 1.354
_refine_diff_density_min -0.710
_refine_diff_density_rms 0.123
_refine_ls_extinction_coef 0.00018(3)
_refine_ls_extinction_expression Fc^*^=kFc[1+0.001xFc^2^\l^3^/sin(2\q)]^-1/4^
_refine_ls_extinction_method 'SHELXL-2018/3 (Sheldrick 2018)'
_refine_ls_goodness_of_fit_ref 1.249
_refine_ls_hydrogen_treatment undef
_refine_ls_matrix_type full
_refine_ls_number_parameters 74
_refine_ls_number_reflns 1962
_refine_ls_number_restraints 2
_refine_ls_restrained_S_all 1.248
_refine_ls_R_factor_all 0.0560
_refine_ls_R_factor_gt 0.0525
_refine_ls_shift/su_max 0.976
_refine_ls_shift/su_mean 0.223
_refine_ls_structure_factor_coef Fsqd
_refine_ls_weighting_details 'w=1/[\s^2^(Fo^2^)+(0.0369P)^2^+148.9501P] where P=(Fo^2^+2Fc^2^)/3'
_refine_ls_weighting_scheme calc
_refine_ls_wR_factor_gt 0.1314
_refine_ls_wR_factor_ref 0.1382
_reflns_Friedel_coverage 0.000
_reflns_number_gt 1831
_reflns_number_total 1962
_reflns_threshold_expression 'I > 2\s(I)'
_cod_data_source_file ZnY623-2.cif
_cod_data_source_block ZnY623-2
_cod_depositor_comments 'Adding full bibliography for 1559931--1559945.cif.'
_cod_original_cell_volume 15126.0(4)
_cod_original_sg_symbol_H-M 'F d -3 m'
_cod_original_formula_sum 'O389.23 Si192 Zn36.10'
_cod_database_code 1559939
_shelx_shelxl_version_number 2018/3
_shelx_space_group_comment
;
The symmetry employed for this shelxl refinement is uniquely defined
by the following loop, which should always be used as a source of
symmetry information in preference to the above space-group names.
They are only intended as comments.
;

loop_
_space_group_symop_operation_xyz
'x, y, z'
'-x+3/4, -y+1/4, z+1/2'
'-x+1/4, y+1/2, -z+3/4'
'x+1/2, -y+3/4, -z+1/4'
'z, x, y'
'z+1/2, -x+3/4, -y+1/4'
'-z+3/4, -x+1/4, y+1/2'
'-z+1/4, x+1/2, -y+3/4'
'y, z, x'
'-y+1/4, z+1/2, -x+3/4'
'y+1/2, -z+3/4, -x+1/4'
'-y+3/4, -z+1/4, x+1/2'
'y+3/4, x+1/4, -z+1/2'
'-y, -x, -z'
'y+1/4, -x+1/2, z+3/4'
'-y+1/2, x+3/4, z+1/4'
'x+3/4, z+1/4, -y+1/2'
'-x+1/2, z+3/4, y+1/4'
'-x, -z, -y'
'x+1/4, -z+1/2, y+3/4'
'z+3/4, y+1/4, -x+1/2'
'z+1/4, -y+1/2, x+3/4'
'-z+1/2, y+3/4, x+1/4'
'-z, -y, -x'
'x, y+1/2, z+1/2'
'-x+3/4, -y+3/4, z+1'
'-x+1/4, y+1, -z+5/4'
'x+1/2, -y+5/4, -z+3/4'
'z, x+1/2, y+1/2'
'z+1/2, -x+5/4, -y+3/4'
'-z+3/4, -x+3/4, y+1'
'-z+1/4, x+1, -y+5/4'
'y, z+1/2, x+1/2'
'-y+1/4, z+1, -x+5/4'
'y+1/2, -z+5/4, -x+3/4'
'-y+3/4, -z+3/4, x+1'
'y+3/4, x+3/4, -z+1'
'-y, -x+1/2, -z+1/2'
'y+1/4, -x+1, z+5/4'
'-y+1/2, x+5/4, z+3/4'
'x+3/4, z+3/4, -y+1'
'-x+1/2, z+5/4, y+3/4'
'-x, -z+1/2, -y+1/2'
'x+1/4, -z+1, y+5/4'
'z+3/4, y+3/4, -x+1'
'z+1/4, -y+1, x+5/4'
'-z+1/2, y+5/4, x+3/4'
'-z, -y+1/2, -x+1/2'
'x+1/2, y, z+1/2'
'-x+5/4, -y+1/4, z+1'
'-x+3/4, y+1/2, -z+5/4'
'x+1, -y+3/4, -z+3/4'
'z+1/2, x, y+1/2'
'z+1, -x+3/4, -y+3/4'
'-z+5/4, -x+1/4, y+1'
'-z+3/4, x+1/2, -y+5/4'
'y+1/2, z, x+1/2'
'-y+3/4, z+1/2, -x+5/4'
'y+1, -z+3/4, -x+3/4'
'-y+5/4, -z+1/4, x+1'
'y+5/4, x+1/4, -z+1'
'-y+1/2, -x, -z+1/2'
'y+3/4, -x+1/2, z+5/4'
'-y+1, x+3/4, z+3/4'
'x+5/4, z+1/4, -y+1'
'-x+1, z+3/4, y+3/4'
'-x+1/2, -z, -y+1/2'
'x+3/4, -z+1/2, y+5/4'
'z+5/4, y+1/4, -x+1'
'z+3/4, -y+1/2, x+5/4'
'-z+1, y+3/4, x+3/4'
'-z+1/2, -y, -x+1/2'
'x+1/2, y+1/2, z'
'-x+5/4, -y+3/4, z+1/2'
'-x+3/4, y+1, -z+3/4'
'x+1, -y+5/4, -z+1/4'
'z+1/2, x+1/2, y'
'z+1, -x+5/4, -y+1/4'
'-z+5/4, -x+3/4, y+1/2'
'-z+3/4, x+1, -y+3/4'
'y+1/2, z+1/2, x'
'-y+3/4, z+1, -x+3/4'
'y+1, -z+5/4, -x+1/4'
'-y+5/4, -z+3/4, x+1/2'
'y+5/4, x+3/4, -z+1/2'
'-y+1/2, -x+1/2, -z'
'y+3/4, -x+1, z+3/4'
'-y+1, x+5/4, z+1/4'
'x+5/4, z+3/4, -y+1/2'
'-x+1, z+5/4, y+1/4'
'-x+1/2, -z+1/2, -y'
'x+3/4, -z+1, y+3/4'
'z+5/4, y+3/4, -x+1/2'
'z+3/4, -y+1, x+3/4'
'-z+1, y+5/4, x+1/4'
'-z+1/2, -y+1/2, -x'
'-x, -y, -z'
'x-3/4, y-1/4, -z-1/2'
'x-1/4, -y-1/2, z-3/4'
'-x-1/2, y-3/4, z-1/4'
'-z, -x, -y'
'-z-1/2, x-3/4, y-1/4'
'z-3/4, x-1/4, -y-1/2'
'z-1/4, -x-1/2, y-3/4'
'-y, -z, -x'
'y-1/4, -z-1/2, x-3/4'
'-y-1/2, z-3/4, x-1/4'
'y-3/4, z-1/4, -x-1/2'
'-y-3/4, -x-1/4, z-1/2'
'y, x, z'
'-y-1/4, x-1/2, -z-3/4'
'y-1/2, -x-3/4, -z-1/4'
'-x-3/4, -z-1/4, y-1/2'
'x-1/2, -z-3/4, -y-1/4'
'x, z, y'
'-x-1/4, z-1/2, -y-3/4'
'-z-3/4, -y-1/4, x-1/2'
'-z-1/4, y-1/2, -x-3/4'
'z-1/2, -y-3/4, -x-1/4'
'z, y, x'
'-x, -y+1/2, -z+1/2'
'x-3/4, y+1/4, -z'
'x-1/4, -y, z-1/4'
'-x-1/2, y-1/4, z+1/4'
'-z, -x+1/2, -y+1/2'
'-z-1/2, x-1/4, y+1/4'
'z-3/4, x+1/4, -y'
'z-1/4, -x, y-1/4'
'-y, -z+1/2, -x+1/2'
'y-1/4, -z, x-1/4'
'-y-1/2, z-1/4, x+1/4'
'y-3/4, z+1/4, -x'
'-y-3/4, -x+1/4, z'
'y, x+1/2, z+1/2'
'-y-1/4, x, -z-1/4'
'y-1/2, -x-1/4, -z+1/4'
'-x-3/4, -z+1/4, y'
'x-1/2, -z-1/4, -y+1/4'
'x, z+1/2, y+1/2'
'-x-1/4, z, -y-1/4'
'-z-3/4, -y+1/4, x'
'-z-1/4, y, -x-1/4'
'z-1/2, -y-1/4, -x+1/4'
'z, y+1/2, x+1/2'
'-x+1/2, -y, -z+1/2'
'x-1/4, y-1/4, -z'
'x+1/4, -y-1/2, z-1/4'
'-x, y-3/4, z+1/4'
'-z+1/2, -x, -y+1/2'
'-z, x-3/4, y+1/4'
'z-1/4, x-1/4, -y'
'z+1/4, -x-1/2, y-1/4'
'-y+1/2, -z, -x+1/2'
'y+1/4, -z-1/2, x-1/4'
'-y, z-3/4, x+1/4'
'y-1/4, z-1/4, -x'
'-y-1/4, -x-1/4, z'
'y+1/2, x, z+1/2'
'-y+1/4, x-1/2, -z-1/4'
'y, -x-3/4, -z+1/4'
'-x-1/4, -z-1/4, y'
'x, -z-3/4, -y+1/4'
'x+1/2, z, y+1/2'
'-x+1/4, z-1/2, -y-1/4'
'-z-1/4, -y-1/4, x'
'-z+1/4, y-1/2, -x-1/4'
'z, -y-3/4, -x+1/4'
'z+1/2, y, x+1/2'
'-x+1/2, -y+1/2, -z'
'x-1/4, y+1/4, -z-1/2'
'x+1/4, -y, z-3/4'
'-x, y-1/4, z-1/4'
'-z+1/2, -x+1/2, -y'
'-z, x-1/4, y-1/4'
'z-1/4, x+1/4, -y-1/2'
'z+1/4, -x, y-3/4'
'-y+1/2, -z+1/2, -x'
'y+1/4, -z, x-3/4'
'-y, z-1/4, x-1/4'
'y-1/4, z+1/4, -x-1/2'
'-y-1/4, -x+1/4, z-1/2'
'y+1/2, x+1/2, z'
'-y+1/4, x, -z-3/4'
'y, -x-1/4, -z-1/4'
'-x-1/4, -z+1/4, y-1/2'
'x, -z-1/4, -y-1/4'
'x+1/2, z+1/2, y'
'-x+1/4, z, -y-3/4'
'-z-1/4, -y+1/4, x-1/2'
'-z+1/4, y, -x-3/4'
'z, -y-1/4, -x-1/4'
'z+1/2, y+1/2, x'

loop_
_atom_site_label
_atom_site_type_symbol
_atom_site_fract_x
_atom_site_fract_y
_atom_site_fract_z
_atom_site_U_iso_or_equiv
_atom_site_adp_type
_atom_site_occupancy
_atom_site_site_symmetry_order
_atom_site_calc_flag
_atom_site_refinement_flags_posn
_atom_site_refinement_flags_adp
_atom_site_refinement_flags_occupancy
_atom_site_disorder_assembly
_atom_site_disorder_group
Si Si -0.05234(2) 0.12388(2) 0.03646(2) 0.00896(12) Uani 1 1 d . . . . .
O1 O -0.10311(7) 0.000000 0.10311(7) 0.0358(6) Uani 1 2 d S T P . .
O2A O 0.00324(18) 0.00324(18) 0.1506(3) 0.0124(9) Uani 0.5507 2 d S T P . .
O2B O -0.0057(2) -0.0057(2) 0.1432(4) 0.0140(12) Uani 0.4493 2 d S T P . .
O3A O -0.0311(8) 0.0602(4) 0.0602(4) 0.011(2) Uani 0.157(3) 2 d S T P . .
O3B O -0.02496(18) 0.07126(10) 0.07126(10) 0.0210(6) Uani 0.843(3) 2 d S T P . .
O4 O 0.07916(6) 0.07916(6) 0.31986(8) 0.0196(4) Uani 1 2 d S T P . .
Zn1 Zn 0.000000 0.000000 0.000000 0.0316(15) Uani 0.157(3) 12 d S T P . .
Zn1P Zn 0.04031(5) 0.04031(5) 0.04031(5) 0.0175(4) Uani 0.340(2) 6 d S T P . .
Zn1' Zn 0.05871(8) 0.05871(8) 0.05871(8) 0.0170(7) Uani 0.164(2) 6 d S T P . .
Zn2' Zn 0.20100(8) 0.20100(8) 0.20100(8) 0.0112(7) Uani 0.164(2) 6 d S T P . .
Zn2P Zn 0.21837(4) 0.21837(4) 0.21837(4) 0.0096(4) Uani 0.309(3) 6 d S T . . .
Zn2 Zn 0.2435(2) 0.2435(2) 0.2435(2) 0.027(2) Uani 0.074(3) 6 d S T . . .
O5 O 0.1327(16) 0.1656(11) 0.1656(11) 0.027(7) Uiso 0.0547(8) 2 d S . P . .

loop_
_atom_site_aniso_label
_atom_site_aniso_U_11
_atom_site_aniso_U_22
_atom_site_aniso_U_33
_atom_site_aniso_U_23
_atom_site_aniso_U_13
_atom_site_aniso_U_12
Si 0.01125(18) 0.00780(17) 0.00783(17) -0.00137(11) 0.00052(12) -0.00082(12)
O1 0.0324(7) 0.0425(14) 0.0324(7) -0.0207(8) 0.0032(9) -0.0207(8)
O2A 0.0124(13) 0.0124(13) 0.012(2) -0.0035(10) -0.0035(10) 0.0011(14)
O2B 0.0147(19) 0.0147(19) 0.013(3) 0.0016(15) 0.0016(15) 0.007(2)
O3A 0.014(5) 0.009(3) 0.009(3) 0.000(4) 0.001(3) 0.001(3)
O3B 0.0319(17) 0.0155(8) 0.0155(8) 0.0045(10) 0.0053(10) 0.0053(10)
O4 0.0189(5) 0.0189(5) 0.0209(8) -0.0034(5) -0.0034(5) 0.0090(6)
Zn1 0.0316(15) 0.0316(15) 0.0316(15) 0.0034(15) 0.0034(15) 0.0034(15)
Zn1P 0.0175(4) 0.0175(4) 0.0175(4) 0.0092(4) 0.0092(4) 0.0092(4)
Zn1' 0.0170(7) 0.0170(7) 0.0170(7) -0.0032(6) -0.0032(6) -0.0032(6)
Zn2' 0.0112(7) 0.0112(7) 0.0112(7) 0.0012(6) 0.0012(6) 0.0012(6)
Zn2P 0.0096(4) 0.0096(4) 0.0096(4) 0.0031(3) 0.0031(3) 0.0031(3)
Zn2 0.027(2) 0.027(2) 0.027(2) 0.007(2) 0.007(2) 0.007(2)

loop_
_atom_type_symbol
_atom_type_description
_atom_type_scat_dispersion_real
_atom_type_scat_dispersion_imag
_atom_type_scat_source
O O 0.0100 0.0060 'International Tables Vol C Tables 4.2.6.8 and 6.1.1.4'
Si Si 0.0800 0.0690 'International Tables Vol C Tables 4.2.6.8 and 6.1.1.4'
Zn Zn 0.2940 1.3980 'International Tables Vol C Tables 4.2.6.8 and 6.1.1.4'

loop_
_geom_angle_atom_site_label_1
_geom_angle_atom_site_label_2
_geom_angle_atom_site_label_3
_geom_angle
_geom_angle_site_symmetry_1
_geom_angle_site_symmetry_3
_geom_angle_publ_flag
O2B Si O4 113.3(3) 9 55_454 ?
O2B Si O1 106.5(3) 9 101 ?
O4 Si O1 112.26(11) 55_454 101 ?
O2B Si O3B 105.4(4) 9 . ?
O4 Si O3B 108.87(14) 55_454 . ?
O1 Si O3B 110.24(14) 101 . ?
O2B Si O2A 11.8(3) 9 9 ?
O4 Si O2A 104.24(19) 55_454 9 ?
O1 Si O2A 117.97(18) 101 9 ?
O3B Si O2A 102.5(3) . 9 ?
O2B Si O3A 105.3(7) 9 . ?
O4 Si O3A 120.1(4) 55_454 . ?
O1 Si O3A 97.6(5) 101 . ?
O3B Si O3A 13.7(4) . . ?
O2A Si O3A 105.3(6) 9 . ?
O2B Si Zn1P 71.9(3) 9 . ?
O4 Si Zn1P 130.90(8) 55_454 . ?
O1 Si Zn1P 112.23(10) 101 . ?
O3B Si Zn1P 34.58(13) . . ?
O2A Si Zn1P 71.5(3) 9 . ?
O3A Si Zn1P 33.9(6) . . ?
O2B Si Zn2P 44.4(2) 9 27_544 ?
O4 Si Zn2P 70.64(7) 55_454 27_544 ?
O1 Si Zn2P 136.56(5) 101 27_544 ?
O3B Si Zn2P 109.05(14) . 27_544 ?
O2A Si Zn2P 33.91(16) 9 27_544 ?
O3A Si Zn2P 118.9(6) . 27_544 ?
Zn1P Si Zn2P 90.48(4) . 27_544 ?
O2B Si Zn2' 47.5(2) 9 27_544 ?
O4 Si Zn2' 73.58(7) 55_454 27_544 ?
O1 Si Zn2' 148.74(6) 101 27_544 ?
O3B Si Zn2' 95.50(15) . 27_544 ?
O2A Si Zn2' 35.73(14) 9 27_544 ?
O3A Si Zn2' 105.7(6) . 27_544 ?
Zn1P Si Zn2' 79.18(6) . 27_544 ?
Zn2P Si Zn2' 13.57(6) 27_544 27_544 ?
O2B Si Zn1' 69.7(3) 9 . ?
O4 Si Zn1' 118.11(9) 55_454 . ?
O1 Si Zn1' 126.32(11) 101 . ?
O3B Si Zn1' 36.28(14) . . ?
O2A Si Zn1' 66.3(3) 9 . ?
O3A Si Zn1' 40.9(6) . . ?
Zn1P Si Zn1' 14.10(6) . . ?
Zn2P Si Zn1' 79.32(6) 27_544 . ?
Zn2' Si Zn1' 67.08(8) 27_544 . ?
O2B Si Zn2 45.3(3) 9 27_544 ?
O4 Si Zn2 68.42(7) 55_454 27_544 ?
O1 Si Zn2 119.09(17) 101 27_544 ?
O3B Si Zn2 127.6(2) . 27_544 ?
O2A Si Zn2 38.7(3) 9 27_544 ?
O3A Si Zn2 136.7(6) . 27_544 ?
Zn1P Si Zn2 105.87(14) . 27_544 ?
Zn2P Si Zn2 18.56(17) 27_544 27_544 ?
Zn2' Si Zn2 32.14(18) 27_544 27_544 ?
Zn1' Si Zn2 96.22(16) . 27_544 ?
O2B Si Zn1 80.0(3) 9 . ?
O4 Si Zn1 154.65(8) 55_454 . ?
O1 Si Zn1 82.20(9) 101 . ?
O3B Si Zn1 45.79(11) . . ?
O2A Si Zn1 85.3(2) 9 . ?
O3A Si Zn1 34.9(4) . . ?
Zn1P Si Zn1 30.02(4) . . ?
Zn2P Si Zn1 113.87(2) 27_544 . ?
Zn2' Si Zn1 105.30(4) 27_544 . ?
Zn1' Si Zn1 44.12(6) . . ?
Zn2 Si Zn1 124.01(8) 27_544 . ?
Si O1 Si 142.43(17) 115 105 ?
Si O2A Si 127.4(3) 115 5 ?
Si O2A Zn2P 116.26(16) 115 50_454 ?
Si O2A Zn2P 116.36(16) 5 50_454 ?
Si O2A Zn2' 114.27(15) 115 50_454 ?
Si O2A Zn2' 114.39(15) 5 50_454 ?
Zn2P O2A Zn2' 21.45(10) 50_454 50_454 ?
Si O2A Zn2 113.1(3) 115 50_454 ?
Si O2A Zn2 113.2(3) 5 50_454 ?
Zn2P O2A Zn2 27.9(2) 50_454 50_454 ?
Zn2' O2A Zn2 49.3(3) 50_454 50_454 ?
Si O2A Zn1' 81.7(3) 115 . ?
Si O2A Zn1' 81.7(3) 5 . ?
Zn2P O2A Zn1' 108.8(3) 50_454 . ?
Zn2' O2A Zn1' 87.3(3) 50_454 . ?
Zn2 O2A Zn1' 136.7(3) 50_454 . ?
Si O2A Zn1P 75.6(3) 115 . ?
Si O2A Zn1P 75.6(3) 5 . ?
Zn2P O2A Zn1P 123.9(3) 50_454 . ?
Zn2' O2A Zn1P 102.4(3) 50_454 . ?
Zn2 O2A Zn1P 151.7(3) 50_454 . ?
Zn1' O2A Zn1P 15.06(8) . . ?
Si O2B Si 145.3(6) 115 5 ?
Si O2B Zn2P 105.7(2) 115 50_454 ?
Si O2B Zn2P 105.5(2) 5 50_454 ?
Si O2B Zn2' 102.5(2) 115 50_454 ?
Si O2B Zn2' 102.3(2) 5 50_454 ?
Zn2P O2B Zn2' 18.17(9) 50_454 50_454 ?
Si O2B Zn2 107.4(3) 115 50_454 ?
Si O2B Zn2 107.2(3) 5 50_454 ?
Zn2P O2B Zn2 25.4(2) 50_454 50_454 ?
Zn2' O2B Zn2 43.5(3) 50_454 50_454 ?
Si O2B Zn1P 77.2(3) 115 . ?
Si O2B Zn1P 77.1(3) 5 . ?
Zn2P O2B Zn1P 112.6(3) 50_454 . ?
Zn2' O2B Zn1P 94.5(3) 50_454 . ?
Zn2 O2B Zn1P 138.0(4) 50_454 . ?
Si O2B Zn1' 80.6(4) 115 . ?
Si O2B Zn1' 80.5(3) 5 . ?
Zn2P O2B Zn1' 97.8(3) 50_454 . ?
Zn2' O2B Zn1' 79.6(3) 50_454 . ?
Zn2 O2B Zn1' 123.1(3) 50_454 . ?
Zn1P O2B Zn1' 14.85(8) . . ?
Si O3A Si 120.5(10) . 115 ?
Si O3A Zn1P 115.1(6) . . ?
Si O3A Zn1P 114.9(6) 115 . ?
Si O3A Zn1' 107.9(6) . . ?
Si O3A Zn1' 107.8(6) 115 . ?
Zn1P O3A Zn1' 20.2(2) . . ?
Si O3A Zn1 118.4(4) . . ?
Si O3A Zn1 118.3(4) 115 . ?
Zn1P O3A Zn1 48.4(4) . . ?
Zn1' O3A Zn1 68.6(5) . . ?
Si O3B Si 128.0(3) . 115 ?
Si O3B Zn1P 115.63(12) . . ?
Si O3B Zn1P 115.65(12) 115 . ?
Si O3B Zn1' 115.30(14) . . ?
Si O3B Zn1' 115.32(14) 115 . ?
Zn1P O3B Zn1' 21.88(10) . . ?
Si O3B Zn1 105.86(12) . . ?
Si O3B Zn1 105.88(12) 115 . ?
Zn1P O3B Zn1 42.26(9) . . ?
Zn1' O3B Zn1 64.13(13) . . ?
Si O4 Si 148.67(14) 167_565 34_544 ?
Si O4 Zn2P 78.67(7) 167_565 50_454 ?
Si O4 Zn2P 78.66(7) 34_544 50_454 ?
Si O4 Zn2' 76.40(7) 167_565 50_454 ?
Si O4 Zn2' 76.41(7) 34_544 50_454 ?
Zn2P O4 Zn2' 13.78(6) 50_454 50_454 ?
Si O4 Zn2 83.01(8) 167_565 50_454 ?
Si O4 Zn2 83.00(8) 34_544 50_454 ?
Zn2P O4 Zn2 19.91(18) 50_454 50_454 ?
Zn2' O4 Zn2 33.69(19) 50_454 50_454 ?
Zn1P Zn1 Zn1P 180.0(2) 97 . ?
Zn1P Zn1 O3A 55.4(4) 97 105 ?
Zn1P Zn1 O3A 124.6(4) . 105 ?
Zn1P Zn1 O3A 124.6(4) 97 9 ?
Zn1P Zn1 O3A 55.4(4) . 9 ?
O3A Zn1 O3A 180.0(13) 105 9 ?
Zn1P Zn1 O3A 55.4(4) 97 101 ?
Zn1P Zn1 O3A 124.6(4) . 101 ?
O3A Zn1 O3A 90.9(6) 105 101 ?
O3A Zn1 O3A 89.1(6) 9 101 ?
Zn1P Zn1 O3A 124.6(4) 97 5 ?
Zn1P Zn1 O3A 55.4(4) . 5 ?
O3A Zn1 O3A 89.1(6) 105 5 ?
O3A Zn1 O3A 90.9(6) 9 5 ?
O3A Zn1 O3A 180.0(13) 101 5 ?
Zn1P Zn1 O3A 55.3(4) 97 97 ?
Zn1P Zn1 O3A 124.7(4) . 97 ?
O3A Zn1 O3A 90.9(6) 105 97 ?
O3A Zn1 O3A 89.1(6) 9 97 ?
O3A Zn1 O3A 90.9(6) 101 97 ?
O3A Zn1 O3A 89.1(6) 5 97 ?
Zn1P Zn1 O3A 124.7(4) 97 . ?
Zn1P Zn1 O3A 55.3(4) . . ?
O3A Zn1 O3A 89.1(6) 105 . ?
O3A Zn1 O3A 90.9(6) 9 . ?
O3A Zn1 O3A 89.1(6) 101 . ?
O3A Zn1 O3A 90.9(6) 5 . ?
O3A Zn1 O3A 180.0(13) 97 . ?
Zn1P Zn1 Zn1' 180.00(4) 97 . ?
Zn1P Zn1 Zn1' 0.00(4) . . ?
O3A Zn1 Zn1' 124.6(4) 105 . ?
O3A Zn1 Zn1' 55.4(4) 9 . ?
O3A Zn1 Zn1' 124.6(4) 101 . ?
O3A Zn1 Zn1' 55.4(4) 5 . ?
O3A Zn1 Zn1' 124.7(4) 97 . ?
O3A Zn1 Zn1' 55.3(4) . . ?
Zn1P Zn1 Zn1' 0.00(4) 97 97 ?
Zn1P Zn1 Zn1' 180.00(4) . 97 ?
O3A Zn1 Zn1' 55.4(4) 105 97 ?
O3A Zn1 Zn1' 124.6(4) 9 97 ?
O3A Zn1 Zn1' 55.4(4) 101 97 ?
O3A Zn1 Zn1' 124.6(4) 5 97 ?
O3A Zn1 Zn1' 55.3(4) 97 97 ?
O3A Zn1 Zn1' 124.7(4) . 97 ?
Zn1' Zn1 Zn1' 180.0(2) . 97 ?
Zn1P Zn1 O3B 49.18(10) 97 105 ?
Zn1P Zn1 O3B 130.82(10) . 105 ?
O3A Zn1 O3B 6.2(5) 105 105 ?
O3A Zn1 O3B 173.8(5) 9 105 ?
O3A Zn1 O3B 86.6(3) 101 105 ?
O3A Zn1 O3B 93.4(3) 5 105 ?
O3A Zn1 O3B 86.5(3) 97 105 ?
O3A Zn1 O3B 93.5(3) . 105 ?
Zn1' Zn1 O3B 130.82(10) . 105 ?
Zn1' Zn1 O3B 49.18(10) 97 105 ?
Zn1P Zn1 O3B 130.82(10) 97 9 ?
Zn1P Zn1 O3B 49.18(10) . 9 ?
O3A Zn1 O3B 173.8(5) 105 9 ?
O3A Zn1 O3B 6.2(5) 9 9 ?
O3A Zn1 O3B 93.4(3) 101 9 ?
O3A Zn1 O3B 86.6(3) 5 9 ?
O3A Zn1 O3B 93.5(3) 97 9 ?
O3A Zn1 O3B 86.5(3) . 9 ?
Zn1' Zn1 O3B 49.18(10) . 9 ?
Zn1' Zn1 O3B 130.82(10) 97 9 ?
O3B Zn1 O3B 180.0(2) 105 9 ?
Zn1' Zn1P Zn1 180.00(13) . . ?
Zn1' Zn1P O3A 103.8(4) . 9 ?
Zn1 Zn1P O3A 76.2(4) . 9 ?
Zn1' Zn1P O3A 103.8(4) . 5 ?
Zn1 Zn1P O3A 76.2(4) . 5 ?
O3A Zn1P O3A 114.5(3) 9 5 ?
Zn1' Zn1P O3A 103.8(4) . . ?
Zn1 Zn1P O3A 76.2(4) . . ?
O3A Zn1P O3A 114.5(3) 9 . ?
O3A Zn1P O3A 114.5(3) 5 . ?
Zn1' Zn1P O3B 91.44(13) . 9 ?
Zn1 Zn1P O3B 88.57(13) . 9 ?
O3A Zn1P O3B 12.4(4) 9 9 ?
O3A Zn1P O3B 118.70(9) 5 9 ?
O3A Zn1P O3B 118.60(9) . 9 ?
Zn1' Zn1P O3B 91.44(13) . 5 ?
Zn1 Zn1P O3B 88.57(13) . 5 ?
O3A Zn1P O3B 118.58(9) 9 5 ?
O3A Zn1P O3B 12.4(4) 5 5 ?
O3A Zn1P O3B 118.72(9) . 5 ?
O3B Zn1P O3B 119.924(11) 9 5 ?
Zn1' Zn1P O3B 91.42(13) . . ?
Zn1 Zn1P O3B 88.58(13) . . ?
O3A Zn1P O3B 118.72(9) 9 . ?
O3A Zn1P O3B 118.60(9) 5 . ?
O3A Zn1P O3B 12.4(4) . . ?
O3B Zn1P O3B 119.946(11) 9 . ?
O3B Zn1P O3B 119.946(11) 5 . ?
Zn1' Zn1P O5 20.8(8) . 60_454 ?
Zn1 Zn1P O5 159.2(8) . 60_454 ?
O3A Zn1P O5 124.6(9) 9 60_454 ?
O3A Zn1P O5 92.8(6) 5 60_454 ?
O3A Zn1P O5 93.0(6) . 60_454 ?
O3B Zn1P O5 112.2(8) 9 60_454 ?
O3B Zn1P O5 81.1(4) 5 60_454 ?
O3B Zn1P O5 81.2(4) . 60_454 ?
Zn1' Zn1P O5 20.8(8) . 32_544 ?
Zn1 Zn1P O5 159.2(8) . 32_544 ?
O3A Zn1P O5 93.0(6) 9 32_544 ?
O3A Zn1P O5 124.6(9) 5 32_544 ?
O3A Zn1P O5 92.8(6) . 32_544 ?
O3B Zn1P O5 81.2(4) 9 32_544 ?
O3B Zn1P O5 112.2(8) 5 32_544 ?
O3B Zn1P O5 81.1(4) . 32_544 ?
O5 Zn1P O5 35.8(14) 60_454 32_544 ?
Zn1' Zn1P O5 20.8(8) . 76_445 ?
Zn1 Zn1P O5 159.2(8) . 76_445 ?
O3A Zn1P O5 92.8(6) 9 76_445 ?
O3A Zn1P O5 93.0(6) 5 76_445 ?
O3A Zn1P O5 124.6(9) . 76_445 ?
O3B Zn1P O5 81.1(4) 9 76_445 ?
O3B Zn1P O5 81.2(4) 5 76_445 ?
O3B Zn1P O5 112.2(8) . 76_445 ?
O5 Zn1P O5 35.8(14) 60_454 76_445 ?
O5 Zn1P O5 35.8(14) 32_544 76_445 ?
Zn1' Zn1P O2B 87.03(13) . 9 ?
Zn1 Zn1P O2B 92.96(13) . 9 ?
O3A Zn1P O2B 61.81(8) 9 9 ?
O3A Zn1P O2B 169.2(4) 5 9 ?
O3A Zn1P O2B 61.79(8) . 9 ?
O3B Zn1P O2B 60.088(11) 9 9 ?
O3B Zn1P O2B 178.5(2) 5 9 ?
O3B Zn1P O2B 60.199(11) . 9 ?
O5 Zn1P O2B 97.5(4) 60_454 9 ?
O5 Zn1P O2B 66.3(8) 32_544 9 ?
O5 Zn1P O2B 97.3(4) 76_445 9 ?
Zn1P Zn1' O5 151.3(11) . 60_454 ?
Zn1P Zn1' O5 151.3(11) . 32_544 ?
O5 Zn1' O5 49.1(19) 60_454 32_544 ?
Zn1P Zn1' O5 151.3(11) . 76_445 ?
O5 Zn1' O5 49.1(19) 60_454 76_445 ?
O5 Zn1' O5 49.1(19) 32_544 76_445 ?
Zn1P Zn1' O3B 66.69(13) . 5 ?
O5 Zn1' O3B 97.2(7) 60_454 5 ?
O5 Zn1' O3B 142.0(11) 32_544 5 ?
O5 Zn1' O3B 97.3(7) 76_445 5 ?
Zn1P Zn1' O3B 66.69(13) . 9 ?
O5 Zn1' O3B 142.0(11) 60_454 9 ?
O5 Zn1' O3B 97.3(7) 32_544 9 ?
O5 Zn1' O3B 97.2(7) 76_445 9 ?
O3B Zn1' O3B 105.37(15) 5 9 ?
Zn1P Zn1' O3B 66.71(13) . . ?
O5 Zn1' O3B 97.3(7) 60_454 . ?
O5 Zn1' O3B 97.2(7) 32_544 . ?
O5 Zn1' O3B 142.0(11) 76_445 . ?
O3B Zn1' O3B 105.39(15) 5 . ?
O3B Zn1' O3B 105.39(15) 9 . ?
Zn1P Zn1' O3A 56.1(4) . 9 ?
O5 Zn1' O3A 152.6(12) 60_454 9 ?
O5 Zn1' O3A 107.0(8) 32_544 9 ?
O5 Zn1' O3A 106.8(8) 76_445 9 ?
O3B Zn1' O3A 99.2(3) 5 9 ?
O3B Zn1' O3A 10.6(3) 9 9 ?
O3B Zn1' O3A 99.3(3) . 9 ?
Zn1P Zn1' O3A 56.1(4) . 5 ?
O5 Zn1' O3A 106.8(8) 60_454 5 ?
O5 Zn1' O3A 152.6(12) 32_544 5 ?
O5 Zn1' O3A 107.0(8) 76_445 5 ?
O3B Zn1' O3A 10.6(3) 5 5 ?
O3B Zn1' O3A 99.2(3) 9 5 ?
O3B Zn1' O3A 99.2(3) . 5 ?
O3A Zn1' O3A 91.8(5) 9 5 ?
Zn1P Zn1' O3A 56.1(4) . . ?
O5 Zn1' O3A 107.0(8) 60_454 . ?
O5 Zn1' O3A 106.8(8) 32_544 . ?
O5 Zn1' O3A 152.6(12) 76_445 . ?
O3B Zn1' O3A 99.3(3) 5 . ?
O3B Zn1' O3A 99.2(3) 9 . ?
O3B Zn1' O3A 10.6(3) . . ?
O3A Zn1' O3A 91.9(5) 9 . ?
O3A Zn1' O3A 91.9(5) 5 . ?
Zn1P Zn1' Zn1 0.0(3) . . ?
O5 Zn1' Zn1 151.3(11) 60_454 . ?
O5 Zn1' Zn1 151.3(11) 32_544 . ?
O5 Zn1' Zn1 151.3(11) 76_445 . ?
O3B Zn1' Zn1 66.69(13) 5 . ?
O3B Zn1' Zn1 66.69(13) 9 . ?
O3B Zn1' Zn1 66.70(13) . . ?
O3A Zn1' Zn1 56.1(4) 9 . ?
O3A Zn1' Zn1 56.1(4) 5 . ?
O3A Zn1' Zn1 56.1(4) . . ?
Zn1P Zn1' O2A 84.76(11) . 9 ?
O5 Zn1' O2A 108.7(5) 60_454 9 ?
O5 Zn1' O2A 66.6(11) 32_544 9 ?
O5 Zn1' O2A 108.6(5) 76_445 9 ?
O3B Zn1' O2A 151.5(2) 5 9 ?
O3B Zn1' O2A 60.45(4) 9 9 ?
O3B Zn1' O2A 60.42(4) . 9 ?
O3A Zn1' O2A 62.41(10) 9 9 ?
O3A Zn1' O2A 140.8(4) 5 9 ?
O3A Zn1' O2A 62.29(10) . 9 ?
Zn1 Zn1' O2A 84.76(11) . 9 ?
Zn2P Zn2' Zn2 0.01(16) . . ?
Zn2P Zn2' O2A 73.1(3) . 34_544 ?
Zn2 Zn2' O2A 73.1(3) . 34_544 ?
Zn2P Zn2' O2A 73.1(3) . 78_445 ?
Zn2 Zn2' O2A 73.1(3) . 78_445 ?
O2A Zn2' O2A 111.9(2) 34_544 78_445 ?
Zn2P Zn2' O2A 73.1(3) . 50_454 ?
Zn2 Zn2' O2A 73.1(3) . 50_454 ?
O2A Zn2' O2A 111.9(2) 34_544 50_454 ?
O2A Zn2' O2A 111.9(2) 78_445 50_454 ?
Zn2P Zn2' O5 161.4(11) . . ?
Zn2 Zn2' O5 161.4(11) . . ?
O2A Zn2' O5 115.3(5) 34_544 . ?
O2A Zn2' O5 88.3(11) 78_445 . ?
O2A Zn2' O5 115.4(5) 50_454 . ?
Zn2P Zn2' O5 161.4(11) . 5 ?
Zn2 Zn2' O5 161.4(11) . 5 ?
O2A Zn2' O5 88.3(11) 34_544 5 ?
O2A Zn2' O5 115.4(5) 78_445 5 ?
O2A Zn2' O5 115.3(5) 50_454 5 ?
O5 Zn2' O5 32.1(18) . 5 ?
Zn2P Zn2' O5 161.4(11) . 9 ?
Zn2 Zn2' O5 161.4(11) . 9 ?
O2A Zn2' O5 115.4(5) 34_544 9 ?
O2A Zn2' O5 115.3(5) 78_445 9 ?
O2A Zn2' O5 88.3(11) 50_454 9 ?
O5 Zn2' O5 32.1(18) . 9 ?
O5 Zn2' O5 32.1(18) 5 9 ?
Zn2P Zn2' O2B 72.0(3) . 34_544 ?
Zn2 Zn2' O2B 72.0(3) . 34_544 ?
O2A Zn2' O2B 1.1(5) 34_544 34_544 ?
O2A Zn2' O2B 111.35(9) 78_445 34_544 ?
O2A Zn2' O2B 111.53(10) 50_454 34_544 ?
O5 Zn2' O2B 116.3(5) . 34_544 ?
O5 Zn2' O2B 89.4(11) 5 34_544 ?
O5 Zn2' O2B 116.5(5) 9 34_544 ?
Zn2P Zn2' O2B 72.0(3) . 78_445 ?
Zn2 Zn2' O2B 72.0(3) . 78_445 ?
O2A Zn2' O2B 111.51(10) 34_544 78_445 ?
O2A Zn2' O2B 1.1(5) 78_445 78_445 ?
O2A Zn2' O2B 111.35(9) 50_454 78_445 ?
O5 Zn2' O2B 89.4(11) . 78_445 ?
O5 Zn2' O2B 116.4(5) 5 78_445 ?
O5 Zn2' O2B 116.3(5) 9 78_445 ?
O2B Zn2' O2B 110.9(2) 34_544 78_445 ?
Zn2P Zn2' O2B 72.0(3) . 50_454 ?
Zn2 Zn2' O2B 72.0(3) . 50_454 ?
O2A Zn2' O2B 111.37(9) 34_544 50_454 ?
O2A Zn2' O2B 111.52(10) 78_445 50_454 ?
O2A Zn2' O2B 1.1(5) 50_454 50_454 ?
O5 Zn2' O2B 116.5(5) . 50_454 ?
O5 Zn2' O2B 116.3(5) 5 50_454 ?
O5 Zn2' O2B 89.4(11) 9 50_454 ?
O2B Zn2' O2B 110.9(2) 34_544 50_454 ?
O2B Zn2' O2B 110.9(2) 78_445 50_454 ?
Zn2P Zn2' O4 74.45(7) . 50_454 ?
Zn2 Zn2' O4 74.45(7) . 50_454 ?
O2A Zn2' O4 57.43(4) 34_544 50_454 ?
O2A Zn2' O4 57.36(4) 78_445 50_454 ?
O2A Zn2' O4 147.6(3) 50_454 50_454 ?
O5 Zn2' O4 95.7(6) . 50_454 ?
O5 Zn2' O4 95.8(6) 5 50_454 ?
O5 Zn2' O4 124.1(11) 9 50_454 ?
O2B Zn2' O4 57.20(4) 34_544 50_454 ?
O2B Zn2' O4 57.31(4) 78_445 50_454 ?
O2B Zn2' O4 146.5(3) 50_454 50_454 ?
Zn2' Zn2P Zn2 180.0(3) . . ?
Zn2' Zn2P O2A 85.4(3) . 34_544 ?
Zn2 Zn2P O2A 94.6(3) . 34_544 ?
Zn2' Zn2P O2A 85.4(3) . 50_454 ?
Zn2 Zn2P O2A 94.6(3) . 50_454 ?
O2A Zn2P O2A 119.37(7) 34_544 50_454 ?
Zn2' Zn2P O2A 85.5(3) . 78_445 ?
Zn2 Zn2P O2A 94.6(3) . 78_445 ?
O2A Zn2P O2A 119.37(7) 34_544 78_445 ?
O2A Zn2P O2A 119.37(7) 50_454 78_445 ?
Zn2' Zn2P O2B 89.8(3) . 34_544 ?
Zn2 Zn2P O2B 90.2(3) . 34_544 ?
O2A Zn2P O2B 4.4(5) 34_544 34_544 ?
O2A Zn2P O2B 119.970(16) 50_454 34_544 ?
O2A Zn2P O2B 119.781(16) 78_445 34_544 ?
Zn2' Zn2P O2B 89.8(3) . 78_445 ?
Zn2 Zn2P O2B 90.2(3) . 78_445 ?
O2A Zn2P O2B 119.976(16) 34_544 78_445 ?
O2A Zn2P O2B 119.781(16) 50_454 78_445 ?
O2A Zn2P O2B 4.4(5) 78_445 78_445 ?
O2B Zn2P O2B 120.001(3) 34_544 78_445 ?
Zn2' Zn2P O2B 89.8(3) . 50_454 ?
Zn2 Zn2P O2B 90.2(3) . 50_454 ?
O2A Zn2P O2B 119.775(16) 34_544 50_454 ?
O2A Zn2P O2B 4.4(5) 50_454 50_454 ?
O2A Zn2P O2B 119.976(16) 78_445 50_454 ?
O2B Zn2P O2B 119.995(4) 34_544 50_454 ?
O2B Zn2P O2B 120.001(3) 78_445 50_454 ?
Zn2' Zn2P O5 13.7(8) . 9 ?
Zn2 Zn2P O5 166.3(8) . 9 ?
O2A Zn2P O5 92.4(5) 34_544 9 ?
O2A Zn2P O5 71.7(8) 50_454 9 ?
O2A Zn2P O5 92.3(5) 78_445 9 ?
O2B Zn2P O5 96.7(5) 34_544 9 ?
O2B Zn2P O5 96.6(5) 78_445 9 ?
O2B Zn2P O5 76.1(8) 50_454 9 ?
Zn2' Zn2P O5 13.7(8) . 5 ?
Zn2 Zn2P O5 166.3(8) . 5 ?
O2A Zn2P O5 71.7(8) 34_544 5 ?
O2A Zn2P O5 92.3(5) 50_454 5 ?
O2A Zn2P O5 92.4(5) 78_445 5 ?
O2B Zn2P O5 76.1(8) 34_544 5 ?
O2B Zn2P O5 96.7(5) 78_445 5 ?
O2B Zn2P O5 96.6(5) 50_454 5 ?
O5 Zn2P O5 23.8(14) 9 5 ?
Zn2' Zn2P O5 13.8(8) . . ?
Zn2 Zn2P O5 166.2(8) . . ?
O2A Zn2P O5 92.3(5) 34_544 . ?
O2A Zn2P O5 92.4(5) 50_454 . ?
O2A Zn2P O5 71.7(8) 78_445 . ?
O2B Zn2P O5 96.6(5) 34_544 . ?
O2B Zn2P O5 76.1(8) 78_445 . ?
O2B Zn2P O5 96.7(5) 50_454 . ?
O5 Zn2P O5 23.8(14) 9 . ?
O5 Zn2P O5 23.8(14) 5 . ?
Zn2' Zn2P O4 91.77(5) . 34_544 ?
Zn2 Zn2P O4 88.24(5) . 34_544 ?
O2A Zn2P O4 177.2(3) 34_544 34_544 ?
O2A Zn2P O4 60.24(2) 50_454 34_544 ?
O2A Zn2P O4 60.32(2) 78_445 34_544 ?
O2B Zn2P O4 178.4(3) 34_544 34_544 ?
O2B Zn2P O4 59.964(9) 78_445 34_544 ?
O2B Zn2P O4 60.083(9) 50_454 34_544 ?
O5 Zn2P O4 84.8(4) 9 34_544 ?
O5 Zn2P O4 105.5(8) 5 34_544 ?
O5 Zn2P O4 84.9(4) . 34_544 ?
Zn2P Zn2 Zn2' 0.01(11) . . ?
Zn2P Zn2 O2A 57.6(3) . 34_544 ?
Zn2' Zn2 O2A 57.6(3) . 34_544 ?
Zn2P Zn2 O2A 57.6(3) . 78_445 ?
Zn2' Zn2 O2A 57.6(3) . 78_445 ?
O2A Zn2 O2A 93.9(4) 34_544 78_445 ?
Zn2P Zn2 O2A 57.6(3) . 50_454 ?
Zn2' Zn2 O2A 57.6(3) . 50_454 ?
O2A Zn2 O2A 93.9(4) 34_544 50_454 ?
O2A Zn2 O2A 93.9(4) 78_445 50_454 ?
Zn2P Zn2 O2B 64.4(3) . 78_445 ?
Zn2' Zn2 O2B 64.4(3) . 78_445 ?
O2A Zn2 O2B 98.7(3) 34_544 78_445 ?
O2A Zn2 O2B 6.9(3) 78_445 78_445 ?
O2A Zn2 O2B 98.5(3) 50_454 78_445 ?
Zn2P Zn2 O2B 64.4(3) . 50_454 ?
Zn2' Zn2 O2B 64.4(3) . 50_454 ?
O2A Zn2 O2B 98.5(3) 34_544 50_454 ?
O2A Zn2 O2B 98.6(3) 78_445 50_454 ?
O2A Zn2 O2B 6.9(3) 50_454 50_454 ?
O2B Zn2 O2B 102.7(3) 78_445 50_454 ?
Zn2P Zn2 O2B 64.4(3) . 34_544 ?
Zn2' Zn2 O2B 64.4(3) . 34_544 ?
O2A Zn2 O2B 6.9(3) 34_544 34_544 ?
O2A Zn2 O2B 98.5(3) 78_445 34_544 ?
O2A Zn2 O2B 98.6(3) 50_454 34_544 ?
O2B Zn2 O2B 102.7(3) 78_445 34_544 ?
O2B Zn2 O2B 102.7(3) 50_454 34_544 ?
Zn2P Zn2 O4 71.85(18) . 34_544 ?
Zn2' Zn2 O4 71.85(18) . 34_544 ?
O2A Zn2 O4 129.4(4) 34_544 34_544 ?
O2A Zn2 O4 55.42(9) 78_445 34_544 ?
O2A Zn2 O4 55.35(9) 50_454 34_544 ?
O2B Zn2 O4 55.68(8) 78_445 34_544 ?
O2B Zn2 O4 55.79(8) 50_454 34_544 ?
O2B Zn2 O4 136.3(4) 34_544 34_544 ?
Zn2P Zn2 O4 71.84(18) . 78_445 ?
Zn2' Zn2 O4 71.83(18) . 78_445 ?
O2A Zn2 O4 55.35(9) 34_544 78_445 ?
O2A Zn2 O4 129.4(4) 78_445 78_445 ?
O2A Zn2 O4 55.41(9) 50_454 78_445 ?
O2B Zn2 O4 136.3(4) 78_445 78_445 ?
O2B Zn2 O4 55.67(8) 50_454 78_445 ?
O2B Zn2 O4 55.78(8) 34_544 78_445 ?
O4 Zn2 O4 110.75(17) 34_544 78_445 ?
Zn2P Zn2 O4 71.85(18) . 50_454 ?
Zn2' Zn2 O4 71.85(18) . 50_454 ?
O2A Zn2 O4 55.42(9) 34_544 50_454 ?
O2A Zn2 O4 55.35(9) 78_445 50_454 ?
O2A Zn2 O4 129.4(4) 50_454 50_454 ?
O2B Zn2 O4 55.79(8) 78_445 50_454 ?
O2B Zn2 O4 136.3(4) 50_454 50_454 ?
O2B Zn2 O4 55.68(8) 34_544 50_454 ?
O4 Zn2 O4 110.76(17) 34_544 50_454 ?
O4 Zn2 O4 110.75(17) 78_445 50_454 ?
Zn2P Zn2 Si 67.43(16) . 83_445 ?
Zn2' Zn2 Si 67.43(16) . 83_445 ?
O2A Zn2 Si 78.28(17) 34_544 83_445 ?
O2A Zn2 Si 28.10(5) 78_445 83_445 ?
O2A Zn2 Si 117.9(4) 50_454 83_445 ?
O2B Zn2 Si 27.41(4) 78_445 83_445 ?
O2B Zn2 Si 123.7(4) 50_454 83_445 ?
O2B Zn2 Si 80.55(16) 34_544 83_445 ?
O4 Zn2 Si 82.99(11) 34_544 83_445 ?
O4 Zn2 Si 129.9(3) 78_445 83_445 ?
O4 Zn2 Si 28.57(4) 50_454 83_445 ?
O5 O5 O5 60.006(11) 9 5 ?
O5 O5 O5 89.789(10) 9 34_544 ?
O5 O5 O5 119.983(12) 5 34_544 ?
O5 O5 O5 120.029(2) 9 55_454 ?
O5 O5 O5 90.217(11) 5 55_454 ?
O5 O5 O5 60.000(5) 34_544 55_454 ?
O5 O5 Zn1' 148.5(3) 9 76_445 ?
O5 O5 Zn1' 149.0(3) 5 76_445 ?
O5 O5 Zn1' 65.4(9) 34_544 76_445 ?
O5 O5 Zn1' 65.4(9) 55_454 76_445 ?
O5 O5 Zn2' 74.0(9) 9 . ?
O5 O5 Zn2' 74.0(9) 5 . ?
O5 O5 Zn2' 149.77(3) 34_544 . ?
O5 O5 Zn2' 150.21(2) 55_454 . ?
Zn1' O5 Zn2' 117.8(19) 76_445 . ?
O5 O5 Zn1P 149.70(4) 9 76_445 ?
O5 O5 Zn1P 150.24(3) 5 76_445 ?
O5 O5 Zn1P 72.1(7) 34_544 76_445 ?
O5 O5 Zn1P 72.1(7) 55_454 76_445 ?
Zn1' O5 Zn1P 7.9(3) 76_445 76_445 ?
Zn2' O5 Zn1P 109.9(16) . 76_445 ?
O5 O5 Zn2P 78.1(7) 9 . ?
O5 O5 Zn2P 78.1(7) 5 . ?
O5 O5 Zn2P 149.31(13) 34_544 . ?
O5 O5 Zn2P 149.71(13) 55_454 . ?
Zn1' O5 Zn2P 113.0(16) 76_445 . ?
Zn2' O5 Zn2P 4.9(3) . . ?
Zn1P O5 Zn2P 105.1(13) 76_445 . ?
O5 O5 Zn1' 19.8(6) 9 50_454 ?
O5 O5 Zn1' 79.0(5) 5 50_454 ?
O5 O5 Zn1' 74.0(7) 34_544 50_454 ?
O5 O5 Zn1' 118.4(7) 55_454 50_454 ?
Zn1' O5 Zn1' 128.6(7) 76_445 50_454 ?
Zn2' O5 Zn1' 83.8(10) . 50_454 ?
Zn1P O5 Zn1' 130.3(6) 76_445 50_454 ?
Zn2P O5 Zn1' 87.0(9) . 50_454 ?
O5 O5 Zn1' 79.4(6) 9 27_544 ?
O5 O5 Zn1' 20.2(6) 5 27_544 ?
O5 O5 Zn1' 118.6(7) 34_544 27_544 ?
O5 O5 Zn1' 74.2(7) 55_454 27_544 ?
Zn1' O5 Zn1' 128.8(7) 76_445 27_544 ?
Zn2' O5 Zn1' 83.9(10) . 27_544 ?
Zn1P O5 Zn1' 130.5(6) 76_445 27_544 ?
Zn2P O5 Zn1' 87.1(9) . 27_544 ?
Zn1' O5 Zn1' 97.5(11) 50_454 27_544 ?

loop_
_geom_bond_atom_site_label_1
_geom_bond_atom_site_label_2
_geom_bond_distance
_geom_bond_site_symmetry_2
_geom_bond_publ_flag
Si O2B 1.629(2) 9 ?
Si O4 1.6285(7) 55_454 ?
Si O1 1.6287(9) 101 ?
Si O3B 1.7011(19) . ?
Si O2A 1.731(2) 9 ?
Si O3A 1.759(9) . ?
Si Zn1P 3.0870(4) . ?
Si Zn2P 3.1287(4) 27_544 ?
Si Zn2' 3.1646(7) 27_544 ?
Si Zn1' 3.2315(11) . ?
Si Zn2 3.380(4) 27_544 ?
Si Zn1 3.4459(4) . ?
O2A Zn2P 1.948(5) 50_454 ?
O2A Zn2' 2.029(5) 50_454 ?
O2A Zn2 2.301(9) 50_454 ?
O2A Zn1' 2.989(9) . ?
O2A Zn1P 3.021(9) . ?
O2B Zn2P 2.271(7) 50_454 ?
O2B Zn2' 2.388(6) 50_454 ?
O2B Zn2 2.518(9) 50_454 ?
O2B Zn1P 3.010(10) . ?
O2B Zn1' 3.072(10) . ?
O3A Zn1P 1.899(19) . ?
O3A Zn1' 2.223(19) . ?
O3A Zn1 2.242(15) . ?
O3B Zn1P 1.943(4) . ?
O3B Zn1' 2.115(5) . ?
O3B Zn1 2.568(3) . ?
O4 Zn2P 3.0105(19) 50_454 ?
O4 Zn2' 3.123(2) 50_454 ?
O4 Zn2 3.167(4) 50_454 ?
Zn1 Zn1P 1.727(2) 97 ?
Zn1 Zn1P 1.727(2) . ?
Zn1 Zn1' 2.516(3) . ?
Zn1 Zn1' 2.516(3) 97 ?
Zn1P Zn1' 0.788(4) . ?
Zn1P O5 2.75(4) 60_454 ?
Zn1P O5 2.75(4) 32_544 ?
Zn1P O5 2.75(4) 76_445 ?
Zn1' O5 2.04(4) 60_454 ?
Zn1' O5 2.04(4) 32_544 ?
Zn1' O5 2.04(4) 76_445 ?
Zn2' Zn2P 0.745(3) . ?
Zn2' Zn2 1.823(11) . ?
Zn2' O5 2.09(4) . ?
Zn2' O5 2.09(4) 5 ?
Zn2' O5 2.09(4) 9 ?
Zn2P Zn2 1.079(11) . ?
Zn2P O5 2.81(4) 9 ?
Zn2P O5 2.81(4) 5 ?
Zn2P O5 2.81(4) . ?
O5 O5 1.16(7) 9 ?
O5 O5 1.16(7) 5 ?
O5 O5 1.69(7) 34_544 ?
O5 O5 1.69(7) 55_454 ?
